data_2225874
loop_
_publ_author_name
'Cui, Bin'
'Jin, Yan'
'Wang, Fang-Ming'
'Chen, Li-Zhuang'
'Han, Guang-Fan'

_publ_section_title
;
 9-(4-Chlorophenyl)-3,6-diphenyl-1,2,3,4,5,6,7,8-octahydro-9<i>H</i>-xanthene-1,8-dione
;
_journal_coeditor_code HB5410
_journal_issue 5
_journal_name_full 'Acta Crystallographica Section E'
_journal_page_first o1217
_journal_paper_doi 10.1107/S1600536810015151
_journal_volume 66
_journal_year 2010
_chemical_formula_iupac 'C31 H25 Cl O3'
_chemical_formula_moiety 'C31 H25 Cl O3'
_chemical_formula_sum 'C31 H25 Cl O3'
_chemical_formula_weight 480.96
_chemical_name_systematic
;
9-(4-Chlorophenyl)-3,6-diphenyl-1,2,3,4,5,6,7,8-octahydro-9<i>H</i>-xanthene-
1,8-dione
;
_space_group_IT_number 61
_symmetry_cell_setting orthorhombic
_symmetry_space_group_name_Hall '-P 2ac 2ab'
_symmetry_space_group_name_H-M 'P b c a'
_atom_sites_solution_hydrogens geom
_atom_sites_solution_primary direct
_atom_sites_solution_secondary difmap
_audit_creation_method SHELXL-97
_cell_angle_alpha 90.00
_cell_angle_beta 90.00
_cell_angle_gamma 90.00
_cell_formula_units_Z 8
_cell_length_a 9.7591(14)
_cell_length_b 22.133(3)
_cell_length_c 22.290(3)
_cell_measurement_reflns_used 1380
_cell_measurement_temperature 291(2)
_cell_measurement_theta_max 17.59
_cell_measurement_theta_min 2.77
_cell_volume 4814.6(12)
_computing_cell_refinement 'SAINT (Bruker, 2000)'
_computing_data_collection 'SMART (Bruker, 2000)'
_computing_data_reduction 'SAINT (Bruker, 2000)'
_computing_molecular_graphics 'SHELXTL (Sheldrick, 2008)'
_computing_publication_material 'SHELXTL (Sheldrick, 2008)'
_computing_structure_refinement 'SHELXTL (Sheldrick, 2008)'
_computing_structure_solution 'SHELXTL (Sheldrick, 2008)'
_diffrn_ambient_temperature 291(2)
_diffrn_measured_fraction_theta_full 0.994
_diffrn_measured_fraction_theta_max 0.994
_diffrn_measurement_device_type 'Bruker SMART CCD'
_diffrn_measurement_method \w
_diffrn_radiation_monochromator graphite
_diffrn_radiation_source 'sealed tube'
_diffrn_radiation_type MoK\a
_diffrn_radiation_wavelength 0.71073
_diffrn_reflns_av_R_equivalents 0.0943
_diffrn_reflns_av_sigmaI/netI 0.1090
_diffrn_reflns_limit_h_max 12
_diffrn_reflns_limit_h_min -10
_diffrn_reflns_limit_k_max 26
_diffrn_reflns_limit_k_min -27
_diffrn_reflns_limit_l_max 27
_diffrn_reflns_limit_l_min -26
_diffrn_reflns_number 24128
_diffrn_reflns_theta_full 26.00
_diffrn_reflns_theta_max 26.00
_diffrn_reflns_theta_min 1.84
_exptl_absorpt_coefficient_mu 0.191
_exptl_absorpt_correction_T_max 0.980
_exptl_absorpt_correction_T_min 0.955
_exptl_absorpt_correction_type multi-scan
_exptl_absorpt_process_details '(SADABS; Bruker, 2000)'
_exptl_crystal_colour colourless
_exptl_crystal_density_diffrn 1.327
_exptl_crystal_density_method 'not measured'
_exptl_crystal_description block
_exptl_crystal_F_000 2016
_exptl_crystal_size_max 0.25
_exptl_crystal_size_mid 0.20
_exptl_crystal_size_min 0.10
_refine_diff_density_max 0.218
_refine_diff_density_min -0.269
_refine_ls_extinction_method none
_refine_ls_goodness_of_fit_ref 1.024
_refine_ls_hydrogen_treatment constr
_refine_ls_matrix_type full
_refine_ls_number_parameters 316
_refine_ls_number_reflns 4697
_refine_ls_number_restraints 0
_refine_ls_restrained_S_all 1.024
_refine_ls_R_factor_all 0.1874
_refine_ls_R_factor_gt 0.0884
_refine_ls_shift/su_max 0.008
_refine_ls_shift/su_mean 0.002
_refine_ls_structure_factor_coef Fsqd
_refine_ls_weighting_details 'calc w=1/[\s^2^(Fo^2^)+(0.0473P)^2^] where P=(Fo^2^+2Fc^2^)/3'
_refine_ls_weighting_scheme calc
_refine_ls_wR_factor_gt 0.1353
_refine_ls_wR_factor_ref 0.1649
_reflns_number_gt 2200
_reflns_number_total 4697
_reflns_threshold_expression I>2\s(I)
_cod_data_source_file hb5410.cif
_cod_data_source_block I
_cod_depositor_comments
;
The following automatic conversions were performed:
'_symmetry_cell_setting' value 'Orthorhombic' changed to 'orthorhombic'
according to '/home/saulius/struct/CIF-dictionaries/cif_core.dic'
dictionary named 'cif_core.dic' version 2.4.1 from 2010-06-29.

Automatic conversion script
Id: cif_fix_enum 1527 2010-12-29 10:47:43Z saulius 
;
_cod_original_cell_volume 4814.7(12)
_cod_original_sg_symbol_H-M 'P b c a '
_cod_database_code 2225874
_cod_database_fobs_code 2225874

loop_
_symmetry_equiv_pos_as_xyz
'x, y, z'
'-x+1/2, -y, z+1/2'
'-x, y+1/2, -z+1/2'
'x+1/2, -y+1/2, -z'
'-x, -y, -z'
'x-1/2, y, -z-1/2'
'x, -y-1/2, z-1/2'
'-x-1/2, y-1/2, z'

loop_
_atom_site_type_symbol
_atom_site_label
_atom_site_fract_x
_atom_site_fract_y
_atom_site_fract_z
_atom_site_U_iso_or_equiv
_atom_site_adp_type
_atom_site_calc_flag
_atom_site_refinement_flags
_atom_site_occupancy
_atom_site_disorder_assembly
_atom_site_disorder_group
C C1 0.5407(5) 0.39406(18) 0.3699(2) 0.0438(12) Uani d . 1 . .
C C2 0.4287(5) 0.4129(2) 0.3377(2) 0.0644(15) Uani d . 1 . .
H H2A 0.3916 0.3870 0.3091 0.077 Uiso calc R 1 . .
C C3 0.3694(6) 0.4681(3) 0.3460(2) 0.0804(18) Uani d . 1 . .
H H3A 0.2936 0.4796 0.3235 0.097 Uiso calc R 1 . .
C C4 0.4240(7) 0.5065(2) 0.3883(3) 0.087(2) Uani d . 1 . .
H H4A 0.3862 0.5446 0.3941 0.104 Uiso calc R 1 . .
C C5 0.5328(7) 0.4886(2) 0.4215(3) 0.0851(19) Uani d . 1 . .
H H5A 0.5676 0.5145 0.4506 0.102 Uiso calc R 1 . .
C C6 0.5935(5) 0.4326(2) 0.4132(2) 0.0625(14) Uani d . 1 . .
H H6A 0.6685 0.4210 0.4362 0.075 Uiso calc R 1 . .
C C7 0.6121(5) 0.33489(18) 0.3579(2) 0.0538(13) Uani d . 1 . .
H H7A 0.6891 0.3330 0.3860 0.065 Uiso calc R 1 . .
C C8 0.6723(5) 0.33250(17) 0.29750(19) 0.0569(13) Uani d . 1 . .
H H8A 0.7278 0.3683 0.2913 0.068 Uiso calc R 1 . .
H H8B 0.5992 0.3329 0.2680 0.068 Uiso calc R 1 . .
C C9 0.7607(5) 0.27671(19) 0.28747(18) 0.0454(12) Uani d . 1 . .
C C10 0.7150(4) 0.22155(18) 0.31741(17) 0.0367(10) Uani d . 1 . .
C C11 0.6030(4) 0.22346(18) 0.35110(17) 0.0376(11) Uani d . 1 . .
C C12 0.5260(4) 0.27893(17) 0.36980(17) 0.0429(11) Uani d . 1 . .
H H12A 0.5041 0.2765 0.4122 0.052 Uiso calc R 1 . .
H H12B 0.4407 0.2815 0.3476 0.052 Uiso calc R 1 . .
C C13 0.7974(4) 0.16464(16) 0.31002(16) 0.0357(10) Uani d . 1 . .
H H13A 0.8289 0.1618 0.2684 0.043 Uiso calc R 1 . .
C C14 0.9226(4) 0.16727(16) 0.35157(17) 0.0342(10) Uani d . 1 . .
C C15 0.9046(5) 0.16731(19) 0.41286(19) 0.0523(13) Uani d . 1 . .
H H15A 0.8165 0.1648 0.4285 0.063 Uiso calc R 1 . .
C C16 1.0139(5) 0.17096(19) 0.45124(19) 0.0548(13) Uani d . 1 . .
H H16A 1.0004 0.1697 0.4925 0.066 Uiso calc R 1 . .
C C17 1.1420(4) 0.17640(17) 0.42835(19) 0.0421(11) Uani d . 1 . .
C C18 1.1638(4) 0.17601(18) 0.36775(19) 0.0499(12) Uani d . 1 . .
H H18A 1.2522 0.1791 0.3525 0.060 Uiso calc R 1 . .
C C19 1.0548(4) 0.17107(18) 0.33007(19) 0.0456(11) Uani d . 1 . .
H H19A 1.0698 0.1702 0.2889 0.055 Uiso calc R 1 . .
C C20 0.7059(4) 0.11157(18) 0.32342(17) 0.0383(11) Uani d . 1 . .
C C21 0.7403(5) 0.05297(19) 0.29797(19) 0.0472(12) Uani d . 1 . .
C C22 0.6491(5) 0.00033(18) 0.3145(2) 0.0583(13) Uani d . 1 . .
H H22A 0.5814 -0.0051 0.2831 0.070 Uiso calc R 1 . .
H H22B 0.7045 -0.0360 0.3160 0.070 Uiso calc R 1 . .
C C23 0.5771(5) 0.00738(18) 0.3726(2) 0.0551(13) Uani d . 1 . .
H H23A 0.6491 0.0112 0.4030 0.066 Uiso calc R 1 . .
C C24 0.4988(4) 0.06699(16) 0.37386(18) 0.0444(11) Uani d . 1 . .
H H24A 0.4206 0.0646 0.3471 0.053 Uiso calc R 1 . .
H H24B 0.4652 0.0746 0.4141 0.053 Uiso calc R 1 . .
C C25 0.5903(4) 0.11740(18) 0.35479(18) 0.0403(11) Uani d . 1 . .
C C26 0.4916(5) -0.04687(19) 0.3914(2) 0.0517(13) Uani d . 1 . .
C C27 0.4901(6) -0.1005(2) 0.3610(3) 0.098(2) Uani d . 1 . .
H H27A 0.5363 -0.1036 0.3246 0.117 Uiso calc R 1 . .
C C28 0.4208(6) -0.1505(2) 0.3833(3) 0.111(2) Uani d . 1 . .
H H28A 0.4232 -0.1866 0.3620 0.133 Uiso calc R 1 . .
C C29 0.3517(6) -0.1480(3) 0.4342(3) 0.0870(19) Uani d . 1 . .
H H29A 0.3090 -0.1824 0.4493 0.104 Uiso calc R 1 . .
C C30 0.3435(7) -0.0948(3) 0.4644(2) 0.104(2) Uani d . 1 . .
H H30A 0.2902 -0.0917 0.4989 0.125 Uiso calc R 1 . .
C C31 0.4161(6) -0.0448(2) 0.4431(2) 0.0828(19) Uani d . 1 . .
H H31A 0.4129 -0.0089 0.4647 0.099 Uiso calc R 1 . .
Cl Cl1 1.28146(12) 0.18272(6) 0.47779(5) 0.0683(4) Uani d . 1 . .
O O1 0.5432(3) 0.17227(11) 0.37532(11) 0.0434(8) Uani d . 1 . .
O O2 0.8609(3) 0.27660(13) 0.25570(14) 0.0682(10) Uani d . 1 . .
O O3 0.8359(3) 0.04721(13) 0.26316(14) 0.0641(10) Uani d . 1 . .

loop_
_atom_site_aniso_label
_atom_site_aniso_U_11
_atom_site_aniso_U_22
_atom_site_aniso_U_33
_atom_site_aniso_U_12
_atom_site_aniso_U_13
_atom_site_aniso_U_23
C1 0.050(3) 0.028(3) 0.054(3) 0.000(2) 0.008(3) 0.006(2)
C2 0.076(4) 0.052(3) 0.065(4) 0.010(3) 0.004(3) -0.005(3)
C3 0.091(5) 0.075(4) 0.075(4) 0.031(4) 0.012(4) 0.015(3)
C4 0.104(6) 0.040(4) 0.117(6) 0.014(4) 0.045(5) 0.002(4)
C5 0.112(6) 0.049(4) 0.094(5) -0.015(4) 0.025(4) -0.026(3)
C6 0.068(4) 0.052(3) 0.068(3) -0.003(3) 0.006(3) -0.004(3)
C7 0.059(3) 0.036(3) 0.067(3) -0.008(2) 0.004(3) 0.004(3)
C8 0.075(4) 0.035(3) 0.060(3) -0.005(3) 0.007(3) 0.013(2)
C9 0.054(3) 0.042(3) 0.041(3) -0.005(3) 0.004(2) 0.005(2)
C10 0.040(3) 0.038(3) 0.032(2) -0.002(2) -0.002(2) -0.002(2)
C11 0.042(3) 0.032(3) 0.039(2) 0.000(2) 0.000(2) 0.002(2)
C12 0.054(3) 0.036(3) 0.039(2) -0.004(2) 0.004(2) 0.001(2)
C13 0.037(3) 0.039(3) 0.031(2) 0.001(2) 0.006(2) -0.001(2)
C14 0.036(3) 0.027(2) 0.040(2) -0.004(2) 0.003(2) 0.000(2)
C15 0.036(3) 0.078(4) 0.042(3) -0.006(2) 0.008(2) -0.001(3)
C16 0.052(3) 0.077(4) 0.036(3) -0.007(3) 0.006(3) 0.000(2)
C17 0.034(3) 0.042(3) 0.051(3) -0.006(2) -0.012(2) -0.004(2)
C18 0.039(3) 0.065(3) 0.046(3) -0.004(2) 0.010(2) -0.002(3)
C19 0.044(3) 0.054(3) 0.039(2) -0.001(2) 0.009(2) 0.002(2)
C20 0.042(3) 0.038(3) 0.035(2) -0.002(2) -0.003(2) 0.001(2)
C21 0.050(3) 0.040(3) 0.052(3) 0.005(3) -0.002(3) -0.007(2)
C22 0.068(4) 0.032(3) 0.075(4) -0.003(3) -0.001(3) -0.008(3)
C23 0.066(3) 0.034(3) 0.065(3) -0.002(2) 0.017(3) -0.007(2)
C24 0.045(3) 0.032(3) 0.056(3) 0.001(2) 0.004(3) 0.005(2)
C25 0.042(3) 0.034(3) 0.045(3) -0.008(2) -0.002(2) -0.003(2)
C26 0.052(3) 0.034(3) 0.068(3) -0.008(2) 0.005(3) 0.001(3)
C27 0.108(5) 0.055(4) 0.130(5) -0.026(3) 0.058(4) -0.027(4)
C28 0.108(6) 0.051(4) 0.174(7) -0.030(4) 0.046(5) -0.021(4)
C29 0.105(5) 0.041(4) 0.115(5) -0.022(3) 0.004(4) 0.014(4)
C30 0.160(7) 0.075(5) 0.077(4) -0.048(4) 0.013(4) 0.017(4)
C31 0.128(6) 0.056(4) 0.065(4) -0.048(3) -0.007(4) -0.003(3)
Cl1 0.0482(8) 0.0933(10) 0.0634(8) -0.0105(7) -0.0103(7) 0.0026(7)
O1 0.049(2) 0.0275(16) 0.0534(18) -0.0016(14) 0.0189(15) 0.0001(14)
O2 0.068(2) 0.054(2) 0.083(2) 0.0053(18) 0.035(2) 0.0194(18)
O3 0.061(2) 0.052(2) 0.079(2) 0.0029(17) 0.025(2) -0.0183(17)

loop_
_atom_type_symbol
_atom_type_description
_atom_type_scat_dispersion_real
_atom_type_scat_dispersion_imag
_atom_type_scat_source
C C 0.0033 0.0016 'International Tables Vol C Tables 4.2.6.8 and 6.1.1.4'
H H 0.0000 0.0000 'International Tables Vol C Tables 4.2.6.8 and 6.1.1.4'
O O 0.0106 0.0060 'International Tables Vol C Tables 4.2.6.8 and 6.1.1.4'
Cl Cl 0.1484 0.1585 'International Tables Vol C Tables 4.2.6.8 and 6.1.1.4'

loop_
_geom_angle_atom_site_label_1
_geom_angle_atom_site_label_2
_geom_angle_atom_site_label_3
_geom_angle_site_symmetry_1
_geom_angle_site_symmetry_3
_geom_angle
_geom_angle_publ_flag
C2 C1 C6 . . 118.2(4) ?
C2 C1 C7 . . 122.6(4) ?
C6 C1 C7 . . 119.1(4) ?
C3 C2 C1 . . 122.6(5) ?
C3 C2 H2A . . 118.7 ?
C1 C2 H2A . . 118.7 ?
C2 C3 C4 . . 118.8(6) ?
C2 C3 H3A . . 120.6 ?
C4 C3 H3A . . 120.6 ?
C5 C4 C3 . . 119.9(6) ?
C5 C4 H4A . . 120.1 ?
C3 C4 H4A . . 120.1 ?
C4 C5 C6 . . 121.6(6) ?
C4 C5 H5A . . 119.2 ?
C6 C5 H5A . . 119.2 ?
C5 C6 C1 . . 118.9(5) ?
C5 C6 H6A . . 120.5 ?
C1 C6 H6A . . 120.5 ?
C8 C7 C1 . . 112.2(4) ?
C8 C7 C12 . . 110.6(3) ?
C1 C7 C12 . . 115.0(4) ?
C8 C7 H7A . . 106.1 ?
C1 C7 H7A . . 106.1 ?
C12 C7 H7A . . 106.1 ?
C7 C8 C9 . . 113.0(4) ?
C7 C8 H8A . . 109.0 ?
C9 C8 H8A . . 109.0 ?
C7 C8 H8B . . 109.0 ?
C9 C8 H8B . . 109.0 ?
H8A C8 H8B . . 107.8 ?
O2 C9 C10 . . 120.9(4) ?
O2 C9 C8 . . 123.1(4) ?
C10 C9 C8 . . 115.9(4) ?
C11 C10 C9 . . 118.9(4) ?
C11 C10 C13 . . 122.0(4) ?
C9 C10 C13 . . 119.1(4) ?
C10 C11 O1 . . 122.8(4) ?
C10 C11 C12 . . 126.6(4) ?
O1 C11 C12 . . 110.6(3) ?
C11 C12 C7 . . 110.0(4) ?
C11 C12 H12A . . 109.7 ?
C7 C12 H12A . . 109.7 ?
C11 C12 H12B . . 109.7 ?
C7 C12 H12B . . 109.7 ?
H12A C12 H12B . . 108.2 ?
C10 C13 C20 . . 108.3(3) ?
C10 C13 C14 . . 109.2(3) ?
C20 C13 C14 . . 112.5(3) ?
C10 C13 H13A . . 108.9 ?
C20 C13 H13A . . 108.9 ?
C14 C13 H13A . . 108.9 ?
C19 C14 C15 . . 117.7(4) ?
C19 C14 C13 . . 122.5(4) ?
C15 C14 C13 . . 119.8(4) ?
C16 C15 C14 . . 121.3(4) ?
C16 C15 H15A . . 119.3 ?
C14 C15 H15A . . 119.3 ?
C17 C16 C15 . . 119.2(4) ?
C17 C16 H16A . . 120.4 ?
C15 C16 H16A . . 120.4 ?
C16 C17 C18 . . 121.0(4) ?
C16 C17 Cl1 . . 119.0(3) ?
C18 C17 Cl1 . . 120.0(4) ?
C19 C18 C17 . . 119.3(4) ?
C19 C18 H18A . . 120.4 ?
C17 C18 H18A . . 120.4 ?
C18 C19 C14 . . 121.5(4) ?
C18 C19 H19A . . 119.3 ?
C14 C19 H19A . . 119.3 ?
C25 C20 C21 . . 119.1(4) ?
C25 C20 C13 . . 122.0(4) ?
C21 C20 C13 . . 118.7(4) ?
O3 C21 C20 . . 121.2(4) ?
O3 C21 C22 . . 121.6(4) ?
C20 C21 C22 . . 117.2(4) ?
C23 C22 C21 . . 114.2(4) ?
C23 C22 H22A . . 108.7 ?
C21 C22 H22A . . 108.7 ?
C23 C22 H22B . . 108.7 ?
C21 C22 H22B . . 108.7 ?
H22A C22 H22B . . 107.6 ?
C22 C23 C26 . . 114.6(4) ?
C22 C23 C24 . . 110.1(4) ?
C26 C23 C24 . . 113.8(4) ?
C22 C23 H23A . . 105.8 ?
C26 C23 H23A . . 105.8 ?
C24 C23 H23A . . 105.8 ?
C25 C24 C23 . . 110.0(4) ?
C25 C24 H24A . . 109.7 ?
C23 C24 H24A . . 109.7 ?
C25 C24 H24B . . 109.7 ?
C23 C24 H24B . . 109.7 ?
H24A C24 H24B . . 108.2 ?
C20 C25 O1 . . 122.8(4) ?
C20 C25 C24 . . 125.7(4) ?
O1 C25 C24 . . 111.4(4) ?
C27 C26 C31 . . 116.1(4) ?
C27 C26 C23 . . 123.8(5) ?
C31 C26 C23 . . 120.0(4) ?
C26 C27 C28 . . 121.3(5) ?
C26 C27 H27A . . 119.4 ?
C28 C27 H27A . . 119.4 ?
C29 C28 C27 . . 121.5(6) ?
C29 C28 H28A . . 119.2 ?
C27 C28 H28A . . 119.2 ?
C28 C29 C30 . . 119.5(6) ?
C28 C29 H29A . . 120.2 ?
C30 C29 H29A . . 120.2 ?
C29 C30 C31 . . 119.2(6) ?
C29 C30 H30A . . 120.4 ?
C31 C30 H30A . . 120.4 ?
C26 C31 C30 . . 122.2(5) ?
C26 C31 H31A . . 118.9 ?
C30 C31 H31A . . 118.9 ?
C25 O1 C11 . . 116.9(3) ?

loop_
_geom_bond_atom_site_label_1
_geom_bond_atom_site_label_2
_geom_bond_site_symmetry_2
_geom_bond_distance
_geom_bond_publ_flag
C1 C2 . 1.373(6) ?
C1 C6 . 1.387(6) ?
C1 C7 . 1.507(5) ?
C2 C3 . 1.364(6) ?
C2 H2A . 0.9300 ?
C3 C4 . 1.376(7) ?
C3 H3A . 0.9300 ?
C4 C5 . 1.353(7) ?
C4 H4A . 0.9300 ?
C5 C6 . 1.387(6) ?
C5 H5A . 0.9300 ?
C6 H6A . 0.9300 ?
C7 C8 . 1.470(5) ?
C7 C12 . 1.520(5) ?
C7 H7A . 0.9800 ?
C8 C9 . 1.523(5) ?
C8 H8A . 0.9700 ?
C8 H8B . 0.9700 ?
C9 O2 . 1.208(4) ?
C9 C10 . 1.461(5) ?
C10 C11 . 1.327(5) ?
C10 C13 . 1.504(5) ?
C11 O1 . 1.384(4) ?
C11 C12 . 1.499(5) ?
C12 H12A . 0.9700 ?
C12 H12B . 0.9700 ?
C13 C20 . 1.506(5) ?
C13 C14 . 1.534(5) ?
C13 H13A . 0.9800 ?
C14 C19 . 1.379(5) ?
C14 C15 . 1.378(5) ?
C15 C16 . 1.370(5) ?
C15 H15A . 0.9300 ?
C16 C17 . 1.355(5) ?
C16 H16A . 0.9300 ?
C17 C18 . 1.367(5) ?
C17 Cl1 . 1.757(4) ?
C18 C19 . 1.359(5) ?
C18 H18A . 0.9300 ?
C19 H19A . 0.9300 ?
C20 C25 . 1.333(5) ?
C20 C21 . 1.455(5) ?
C21 O3 . 1.221(4) ?
C21 C22 . 1.511(6) ?
C22 C23 . 1.484(5) ?
C22 H22A . 0.9700 ?
C22 H22B . 0.9700 ?
C23 C26 . 1.520(5) ?
C23 C24 . 1.525(5) ?
C23 H23A . 0.9800 ?
C24 C25 . 1.491(5) ?
C24 H24A . 0.9700 ?
C24 H24B . 0.9700 ?
C25 O1 . 1.377(4) ?
C26 C27 . 1.367(6) ?
C26 C31 . 1.369(6) ?
C27 C28 . 1.390(7) ?
C27 H27A . 0.9300 ?
C28 C29 . 1.320(7) ?
C28 H28A . 0.9300 ?
C29 C30 . 1.359(7) ?
C29 H29A . 0.9300 ?
C30 C31 . 1.398(6) ?
C30 H30A . 0.9300 ?
C31 H31A . 0.9300 ?

loop_
_geom_torsion_atom_site_label_1
_geom_torsion_atom_site_label_2
_geom_torsion_atom_site_label_3
_geom_torsion_atom_site_label_4
_geom_torsion_site_symmetry_1
_geom_torsion_site_symmetry_2
_geom_torsion_site_symmetry_3
_geom_torsion_site_symmetry_4
_geom_torsion
_geom_torsion_publ_flag
C6 C1 C2 C3 . . . . 1.1(7) ?
C7 C1 C2 C3 . . . . -175.7(4) ?
C1 C2 C3 C4 . . . . 0.0(8) ?
C2 C3 C4 C5 . . . . -1.3(9) ?
C3 C4 C5 C6 . . . . 1.4(9) ?
C4 C5 C6 C1 . . . . -0.3(8) ?
C2 C1 C6 C5 . . . . -1.0(7) ?
C7 C1 C6 C5 . . . . 176.0(4) ?
C2 C1 C7 C8 . . . . 63.1(6) ?
C6 C1 C7 C8 . . . . -113.8(5) ?
C2 C1 C7 C12 . . . . -64.5(6) ?
C6 C1 C7 C12 . . . . 118.7(4) ?
C1 C7 C8 C9 . . . . 172.4(4) ?
C12 C7 C8 C9 . . . . -57.8(5) ?
C7 C8 C9 O2 . . . . -147.2(4) ?
C7 C8 C9 C10 . . . . 34.6(5) ?
O2 C9 C10 C11 . . . . -178.8(4) ?
C8 C9 C10 C11 . . . . -0.6(6) ?
O2 C9 C10 C13 . . . . 2.2(6) ?
C8 C9 C10 C13 . . . . -179.6(3) ?
C9 C10 C11 O1 . . . . 172.2(3) ?
C13 C10 C11 O1 . . . . -8.9(6) ?
C9 C10 C11 C12 . . . . -9.6(6) ?
C13 C10 C11 C12 . . . . 169.4(4) ?
C10 C11 C12 C7 . . . . -13.8(6) ?
O1 C11 C12 C7 . . . . 164.6(3) ?
C8 C7 C12 C11 . . . . 46.5(5) ?
C1 C7 C12 C11 . . . . 174.9(4) ?
C11 C10 C13 C20 . . . . 22.8(5) ?
C9 C10 C13 C20 . . . . -158.3(3) ?
C11 C10 C13 C14 . . . . -100.0(4) ?
C9 C10 C13 C14 . . . . 78.9(4) ?
C10 C13 C14 C19 . . . . -113.0(4) ?
C20 C13 C14 C19 . . . . 126.8(4) ?
C10 C13 C14 C15 . . . . 65.4(5) ?
C20 C13 C14 C15 . . . . -54.8(5) ?
C19 C14 C15 C16 . . . . 0.0(6) ?
C13 C14 C15 C16 . . . . -178.5(4) ?
C14 C15 C16 C17 . . . . 1.9(7) ?
C15 C16 C17 C18 . . . . -2.5(7) ?
C15 C16 C17 Cl1 . . . . 178.6(3) ?
C16 C17 C18 C19 . . . . 1.1(6) ?
Cl1 C17 C18 C19 . . . . 180.0(3) ?
C17 C18 C19 C14 . . . . 0.9(6) ?
C15 C14 C19 C18 . . . . -1.4(6) ?
C13 C14 C19 C18 . . . . 177.1(4) ?
C10 C13 C20 C25 . . . . -19.7(5) ?
C14 C13 C20 C25 . . . . 101.1(4) ?
C10 C13 C20 C21 . . . . 156.3(3) ?
C14 C13 C20 C21 . . . . -83.0(4) ?
C25 C20 C21 O3 . . . . 171.2(4) ?
C13 C20 C21 O3 . . . . -4.9(6) ?
C25 C20 C21 C22 . . . . -6.3(6) ?
C13 C20 C21 C22 . . . . 177.6(3) ?
O3 C21 C22 C23 . . . . 156.9(4) ?
C20 C21 C22 C23 . . . . -25.6(6) ?
C21 C22 C23 C26 . . . . -176.6(4) ?
C21 C22 C23 C24 . . . . 53.5(5) ?
C22 C23 C24 C25 . . . . -49.5(5) ?
C26 C23 C24 C25 . . . . -179.9(4) ?
C21 C20 C25 O1 . . . . -173.4(3) ?
C13 C20 C25 O1 . . . . 2.5(6) ?
C21 C20 C25 C24 . . . . 8.7(6) ?
C13 C20 C25 C24 . . . . -175.4(4) ?
C23 C24 C25 C20 . . . . 20.0(6) ?
C23 C24 C25 O1 . . . . -158.1(3) ?
C22 C23 C26 C27 . . . . 6.2(7) ?
C24 C23 C26 C27 . . . . 134.2(5) ?
C22 C23 C26 C31 . . . . -177.4(5) ?
C24 C23 C26 C31 . . . . -49.4(6) ?
C31 C26 C27 C28 . . . . -3.0(9) ?
C23 C26 C27 C28 . . . . 173.5(5) ?
C26 C27 C28 C29 . . . . 1.3(11) ?
C27 C28 C29 C30 . . . . 2.5(11) ?
C28 C29 C30 C31 . . . . -4.2(10) ?
C27 C26 C31 C30 . . . . 1.2(8) ?
C23 C26 C31 C30 . . . . -175.4(5) ?
C29 C30 C31 C26 . . . . 2.4(9) ?
C20 C25 O1 C11 . . . . 14.2(5) ?
C24 C25 O1 C11 . . . . -167.6(3) ?
C10 C11 O1 C25 . . . . -11.0(5) ?
C12 C11 O1 C25 . . . . 170.5(3) ?
